data_4123182
loop_
_publ_author_name
'Curto, John M.'
'Kozlowski, Marisa C.'

_publ_section_title
;
 Chemoselective Activation of sp(3) vs sp(2) C-H Bonds with Pd(II).
;
_journal_issue 1
_journal_name_full 'Journal of the American Chemical Society'
_journal_page_first 18
_journal_page_last 21
_journal_paper_doi 10.1021/ja5093166
_journal_volume 137
_journal_year 2015
_chemical_formula_sum 'C36 H24 F6 N2 O10 Pd'
_chemical_formula_weight 864.97
_space_group_IT_number 14
_symmetry_cell_setting monoclinic
_symmetry_Int_Tables_number 14
_symmetry_space_group_name_Hall '-P 2yn'
_symmetry_space_group_name_H-M 'P 1 21/n 1'
_atom_sites_solution_hydrogens geom
_atom_sites_solution_primary direct
_audit_creation_method SHELXL-97
_cell_angle_alpha 90.00
_cell_angle_beta 91.748(3)
_cell_angle_gamma 90.00
_cell_formula_units_Z 4
_cell_length_a 17.9656(11)
_cell_length_b 9.6793(7)
_cell_length_c 21.8956(12)
_cell_measurement_temperature 100(1)
_cell_volume 3805.8(4)
_computing_data_collection 'Bruker APEX2'
_computing_data_reduction 'Bruker SAINT'
_computing_structure_refinement 'SHELXL-97 (Sheldrick, 2008)'
_computing_structure_solution 'SHELXS-97 (Sheldrick, 2008)'
_diffrn_ambient_temperature 100(1)
_diffrn_measured_fraction_theta_full 0.981
_diffrn_measured_fraction_theta_max 0.981
_diffrn_measurement_device 'CCD Area Detector'
_diffrn_measurement_device_type 'Bruker APEXII'
_diffrn_measurement_method 'phi and omega scans'
_diffrn_radiation_monochromator graphite
_diffrn_radiation_source 'sealed tube'
_diffrn_radiation_type MoK\a
_diffrn_radiation_wavelength 0.71073
_diffrn_reflns_av_R_equivalents 0.0784
_diffrn_reflns_av_sigmaI/netI 0.0350
_diffrn_reflns_limit_h_max 23
_diffrn_reflns_limit_h_min -23
_diffrn_reflns_limit_k_max 12
_diffrn_reflns_limit_k_min 0
_diffrn_reflns_limit_l_max 28
_diffrn_reflns_limit_l_min 0
_diffrn_reflns_number 141143
_diffrn_reflns_theta_full 27.73
_diffrn_reflns_theta_max 27.73
_diffrn_reflns_theta_min 1.44
_exptl_absorpt_coefficient_mu 0.574
_exptl_absorpt_correction_T_max 0.7456
_exptl_absorpt_correction_T_min 0.5019
_exptl_absorpt_correction_type multi-scan
_exptl_absorpt_process_details '(SADABS; Sheldrick, 2007)'
_exptl_crystal_density_diffrn 1.510
_exptl_crystal_density_method 'not measured'
_exptl_crystal_description rod
_exptl_crystal_F_000 1736
_exptl_crystal_size_max 0.46
_exptl_crystal_size_mid 0.08
_exptl_crystal_size_min 0.06
_refine_diff_density_max 2.856
_refine_diff_density_min -5.121
_refine_diff_density_rms 0.211
_refine_ls_extinction_method none
_refine_ls_goodness_of_fit_ref 1.235
_refine_ls_hydrogen_treatment constr
_refine_ls_matrix_type full
_refine_ls_number_parameters 535
_refine_ls_number_reflns 8803
_refine_ls_number_restraints 259
_refine_ls_restrained_S_all 1.221
_refine_ls_R_factor_all 0.1153
_refine_ls_R_factor_gt 0.1089
_refine_ls_shift/su_max 0.007
_refine_ls_shift/su_mean 0.000
_refine_ls_structure_factor_coef Fsqd
_refine_ls_weighting_details 'calc w=1/[\s^2^(Fo^2^)+(0.0367P)^2^+87.6152P] where P=(Fo^2^+2Fc^2^)/3'
_refine_ls_weighting_scheme calc
_refine_ls_wR_factor_gt 0.2554
_refine_ls_wR_factor_ref 0.2578
_reflns_number_gt 7923
_reflns_number_total 8803
_reflns_threshold_expression >2sigma(I)
_cod_data_source_file ja5093166_si_002.cif
_cod_data_source_block shelxl
_cod_depositor_comments
;
The following automatic conversions were performed:
'_atom_site_symetry_multiplicity' tag replaced with
'_atom_site_symmetry_multiplicity'.

Automatic conversion script
Id: cif_correct_tags 1440 2010-10-19 06:21:57Z saulius 

 Adding full bibliography for 4123182--4123183.cif.
;
_cod_original_sg_symbol_H-M 'P 21/n     '
_cod_database_code 4123182

loop_
_symmetry_equiv_pos_as_xyz
'x, y, z'
'-x+1/2, y+1/2, -z+1/2'
'-x, -y, -z'
'x-1/2, -y-1/2, z-1/2'

loop_
_atom_site_label
_atom_site_type_symbol
_atom_site_fract_x
_atom_site_fract_y
_atom_site_fract_z
_atom_site_U_iso_or_equiv
_atom_site_adp_type
_atom_site_occupancy
_atom_site_symmetry_multiplicity
_atom_site_calc_flag
_atom_site_refinement_flags
Pd1 Pd 0.50083(3) 0.67733(6) 0.78290(3) 0.01680(17) Uani 1 1 d .
O1 O 0.6159(3) 0.4903(6) 0.6416(3) 0.0202(12) Uani 1 1 d .
O2 O 0.5786(4) 0.5921(6) 0.5525(3) 0.0271(14) Uani 1 1 d .
O3 O 0.7514(4) 0.1523(7) 0.8614(3) 0.0308(15) Uani 1 1 d .
O4 O 0.3765(3) 0.8586(5) 0.6385(3) 0.0190(12) Uani 1 1 d .
O5 O 0.4054(4) 0.7509(6) 0.5515(3) 0.0260(13) Uani 1 1 d .
O6 O 0.2533(4) 1.1953(7) 0.8589(3) 0.0290(14) Uani 1 1 d .
O7 O 0.5754(3) 0.6283(6) 0.8494(3) 0.0204(12) Uani 1 1 d .
O8 O 0.6304(4) 0.8381(8) 0.8414(3) 0.0428(19) Uani 1 1 d .
O9 O 0.4306(3) 0.7261(6) 0.8492(3) 0.0206(12) Uani 1 1 d .
O10 O 0.3807(4) 0.5119(8) 0.8468(3) 0.0349(16) Uani 1 1 d .
N1 N 0.5641(4) 0.6236(7) 0.7121(3) 0.0161(13) Uani 1 1 d .
N2 N 0.4316(4) 0.7283(7) 0.7113(3) 0.0157(13) Uani 1 1 d .
C1 C 0.5401(4) 0.6845(8) 0.6528(3) 0.0161(14) Uani 1 1 d .
C2 C 0.5779(5) 0.5897(8) 0.6061(4) 0.0199(16) Uani 1 1 d .
C3 C 0.6039(4) 0.5131(8) 0.7015(4) 0.0181(16) Uani 1 1 d .
C4 C 0.6371(5) 0.4150(8) 0.7437(4) 0.0215(17) Uani 1 1 d .
C5 C 0.7090(5) 0.3645(9) 0.7309(4) 0.0235(17) Uani 1 1 d .
H5 H 0.7321 0.3916 0.6954 0.031 Uiso 1 1 calc R
C6 C 0.7443(5) 0.2760(9) 0.7707(4) 0.0267(18) Uani 1 1 d .
H6 H 0.7915 0.2430 0.7623 0.036 Uiso 1 1 calc R
C7 C 0.7097(5) 0.2344(9) 0.8245(4) 0.0262(18) Uani 1 1 d .
C8 C 0.6369(5) 0.2771(9) 0.8358(4) 0.0246(18) Uani 1 1 d .
H8 H 0.6128 0.2454 0.8701 0.033 Uiso 1 1 calc R
C9 C 0.6010(5) 0.3676(8) 0.7952(4) 0.0232(17) Uani 1 1 d .
H9 H 0.5528 0.3967 0.8025 0.031 Uiso 1 1 calc R
C10 C 0.7201(7) 0.1096(12) 0.9192(4) 0.039(3) Uani 1 1 d .
H10a H 0.7097 0.1898 0.9433 0.059 Uiso 1 1 calc R
H10b H 0.7551 0.0517 0.9411 0.059 Uiso 1 1 calc R
H10c H 0.6748 0.0592 0.9113 0.059 Uiso 1 1 calc R
C11 C 0.5621(5) 0.8375(8) 0.6447(4) 0.0234(17) Uani 1 1 d U
C12 C 0.5609(6) 0.8923(9) 0.5861(4) 0.0282(19) Uani 1 1 d U
H12 H 0.5497 0.8362 0.5526 0.038 Uiso 1 1 calc R
C13 C 0.5764(6) 1.0306(9) 0.5779(4) 0.0272(19) Uani 1 1 d U
H13 H 0.5757 1.0680 0.5388 0.036 Uiso 1 1 calc R
C14 C 0.5929(5) 1.1139(9) 0.6283(5) 0.0294(19) Uani 1 1 d U
H14 H 0.6032 1.2071 0.6227 0.039 Uiso 1 1 calc R
C15 C 0.5941(5) 1.0592(9) 0.6859(4) 0.0280(19) Uani 1 1 d U
H15 H 0.6050 1.1159 0.7193 0.037 Uiso 1 1 calc R
C16 C 0.5793(5) 0.9186(9) 0.6953(4) 0.0238(17) Uani 1 1 d U
H16 H 0.5809 0.8810 0.7344 0.032 Uiso 1 1 calc R
C17 C 0.4526(4) 0.6653(8) 0.6526(3) 0.0175(15) Uani 1 1 d .
C18 C 0.4101(5) 0.7558(8) 0.6051(4) 0.0216(17) Uani 1 1 d .
C19 C 0.3922(5) 0.8391(8) 0.6990(4) 0.0196(16) Uani 1 1 d .
C20 C 0.3603(4) 0.9379(8) 0.7403(4) 0.0185(16) Uani 1 1 d .
C21 C 0.2890(5) 0.9846(8) 0.7275(4) 0.0211(17) Uani 1 1 d .
H21 H 0.2639 0.9564 0.6920 0.028 Uiso 1 1 calc R
C22 C 0.2549(5) 1.0730(8) 0.7675(4) 0.0213(17) Uani 1 1 d .
H22 H 0.2071 1.1054 0.7586 0.028 Uiso 1 1 calc R
C23 C 0.2931(5) 1.1142(8) 0.8219(4) 0.0195(16) Uani 1 1 d .
C24 C 0.3663(5) 1.0722(9) 0.8328(4) 0.0217(17) Uani 1 1 d .
H24 H 0.3924 1.1036 0.8674 0.029 Uiso 1 1 calc R
C25 C 0.4003(5) 0.9850(8) 0.7930(4) 0.0215(17) Uani 1 1 d .
H25 H 0.4492 0.9570 0.8005 0.029 Uiso 1 1 calc R
C26 C 0.2884(6) 1.2364(11) 0.9157(4) 0.032(2) Uani 1 1 d .
H26a H 0.3018 1.1557 0.9390 0.048 Uiso 1 1 calc R
H26b H 0.2545 1.2918 0.9382 0.048 Uiso 1 1 calc R
H26c H 0.3323 1.2890 0.9078 0.048 Uiso 1 1 calc R
C27 C 0.4289(5) 0.5123(8) 0.6467(4) 0.0205(16) Uani 1 1 d .
C28 C 0.4239(6) 0.4500(10) 0.5887(4) 0.031(2) Uani 1 1 d .
H28 H 0.4320 0.5020 0.5538 0.041 Uiso 1 1 calc R
C29 C 0.4072(7) 0.3130(11) 0.5839(5) 0.043(3) Uani 1 1 d .
H29 H 0.4030 0.2734 0.5452 0.057 Uiso 1 1 calc R
C30 C 0.3963(7) 0.2315(10) 0.6339(5) 0.038(2) Uani 1 1 d .
H30 H 0.3861 0.1378 0.6293 0.050 Uiso 1 1 calc R
C31 C 0.4005(5) 0.2916(9) 0.6925(4) 0.0276(19) Uani 1 1 d .
H31 H 0.3920 0.2383 0.7269 0.037 Uiso 1 1 calc R
C32 C 0.4179(5) 0.4332(8) 0.6986(4) 0.0192(16) Uani 1 1 d .
H32 H 0.4220 0.4734 0.7372 0.025 Uiso 1 1 calc R
C33 C 0.6236(5) 0.7221(10) 0.8615(4) 0.0251(18) Uani 1 1 d .
C34 C 0.6864(5) 0.6617(8) 0.9079(4) 0.042(2) Uani 1 1 d GU
F1 F 0.7317(7) 0.5904(13) 0.8744(5) 0.055(3) Uani 0.60 1 d PGU
F2 F 0.7218(10) 0.7685(15) 0.9314(9) 0.055(5) Uani 0.60 1 d PGU
F3 F 0.6625(8) 0.5835(13) 0.9521(6) 0.057(4) Uani 0.60 1 d PGU
C35 C 0.3869(5) 0.6306(10) 0.8641(4) 0.0236(17) Uani 1 1 d U
C36 C 0.3287(5) 0.6898(8) 0.9111(4) 0.044(2) Uani 1 1 d GU
F4 F 0.2761(6) 0.7498(14) 0.8780(5) 0.062(3) Uani 0.55 1 d PGU
F5 F 0.3574(6) 0.7790(13) 0.9502(5) 0.062(3) Uani 0.55 1 d PGU
F6 F 0.3006(10) 0.5856(14) 0.9408(8) 0.072(5) Uani 0.55 1 d PGU
F1' F 0.6458(14) 0.648(2) 0.9612(10) 0.066(5) Uani 0.40 1 d PGU
F2' F 0.7377(15) 0.759(2) 0.9252(16) 0.049(5) Uani 0.40 1 d PGU
F3' F 0.7141(13) 0.5533(17) 0.8948(9) 0.055(4) Uani 0.40 1 d PGU
F4' F 0.3760(9) 0.678(2) 0.9680(7) 0.075(4) Uani 0.45 1 d PGU
F5' F 0.2784(11) 0.5886(15) 0.9260(11) 0.059(4) Uani 0.45 1 d PGU
F6' F 0.3067(11) 0.7988(13) 0.9075(8) 0.064(4) Uani 0.45 1 d PGU

loop_
_atom_site_aniso_label
_atom_site_aniso_U_11
_atom_site_aniso_U_22
_atom_site_aniso_U_33
_atom_site_aniso_U_23
_atom_site_aniso_U_13
_atom_site_aniso_U_12
Pd1 0.0205(3) 0.0113(3) 0.0186(3) -0.0027(2) 0.0017(2) 0.0013(2)
O1 0.025(3) 0.013(3) 0.023(3) -0.002(2) 0.004(2) 0.002(2)
O2 0.048(4) 0.021(3) 0.013(3) -0.003(2) 0.007(3) 0.003(3)
O3 0.035(4) 0.028(3) 0.030(3) 0.007(3) 0.004(3) 0.010(3)
O4 0.026(3) 0.009(2) 0.022(3) -0.001(2) -0.002(2) 0.001(2)
O5 0.044(4) 0.020(3) 0.013(3) 0.001(2) -0.001(2) 0.000(3)
O6 0.035(4) 0.026(3) 0.026(3) -0.010(3) -0.003(3) 0.015(3)
O7 0.025(3) 0.020(3) 0.017(3) 0.001(2) -0.001(2) 0.004(2)
O8 0.053(5) 0.040(4) 0.035(4) 0.007(3) -0.006(3) -0.021(4)
O9 0.028(3) 0.019(3) 0.015(3) -0.001(2) 0.005(2) 0.001(2)
O10 0.045(4) 0.035(4) 0.024(3) -0.003(3) 0.003(3) -0.009(3)
N1 0.024(3) 0.010(3) 0.015(3) -0.004(2) 0.001(3) -0.002(3)
N2 0.018(3) 0.010(3) 0.019(3) -0.006(2) 0.002(2) -0.003(2)
C1 0.018(4) 0.013(3) 0.018(3) -0.002(3) 0.002(3) -0.001(3)
C2 0.027(4) 0.016(4) 0.017(4) -0.001(3) 0.006(3) -0.005(3)
C3 0.019(4) 0.012(3) 0.024(4) -0.002(3) 0.000(3) -0.002(3)
C4 0.027(4) 0.014(4) 0.024(4) -0.001(3) 0.003(3) 0.001(3)
C5 0.025(4) 0.016(4) 0.031(4) -0.001(3) 0.008(3) -0.001(3)
C6 0.026(4) 0.022(4) 0.032(5) 0.000(4) 0.006(4) 0.001(3)
C7 0.031(5) 0.021(4) 0.027(4) -0.002(4) 0.003(4) 0.004(4)
C8 0.034(5) 0.017(4) 0.024(4) -0.002(3) 0.009(4) 0.002(3)
C9 0.025(4) 0.014(4) 0.031(4) -0.006(3) 0.007(3) 0.002(3)
C10 0.061(7) 0.037(6) 0.020(5) 0.002(4) 0.001(4) 0.008(5)
C11 0.030(4) 0.011(3) 0.029(4) 0.003(3) 0.004(3) -0.006(3)
C12 0.040(5) 0.017(4) 0.028(4) -0.004(3) 0.007(4) -0.006(4)
C13 0.051(6) 0.021(4) 0.010(3) 0.004(3) 0.006(3) 0.003(4)
C14 0.036(5) 0.013(4) 0.040(5) -0.004(3) 0.001(4) -0.012(4)
C15 0.035(5) 0.015(4) 0.034(4) -0.006(3) 0.000(4) -0.008(4)
C16 0.033(5) 0.017(4) 0.023(4) -0.005(3) 0.008(3) -0.001(3)
C17 0.020(4) 0.015(4) 0.018(4) 0.005(3) 0.003(3) -0.006(3)
C18 0.031(5) 0.015(4) 0.020(4) 0.000(3) 0.009(3) -0.003(3)
C19 0.024(4) 0.013(4) 0.022(4) 0.000(3) -0.003(3) -0.005(3)
C20 0.019(4) 0.014(4) 0.023(4) -0.001(3) 0.002(3) 0.002(3)
C21 0.021(4) 0.016(4) 0.026(4) -0.002(3) -0.003(3) 0.001(3)
C22 0.025(4) 0.017(4) 0.021(4) -0.002(3) -0.008(3) 0.006(3)
C23 0.025(4) 0.015(4) 0.019(4) -0.003(3) 0.002(3) 0.004(3)
C24 0.029(4) 0.021(4) 0.015(4) -0.008(3) -0.006(3) -0.003(3)
C25 0.028(4) 0.013(4) 0.024(4) -0.003(3) 0.002(3) 0.007(3)
C26 0.041(6) 0.033(5) 0.022(4) -0.015(4) -0.002(4) 0.005(4)
C27 0.023(4) 0.014(4) 0.025(4) -0.005(3) 0.002(3) 0.001(3)
C28 0.043(6) 0.021(4) 0.029(5) 0.003(4) 0.004(4) -0.009(4)
C29 0.076(8) 0.024(5) 0.029(5) -0.014(4) 0.010(5) -0.009(5)
C30 0.063(7) 0.016(4) 0.034(5) -0.007(4) 0.008(5) -0.014(4)
C31 0.038(5) 0.013(4) 0.032(5) -0.001(3) 0.002(4) -0.005(3)
C32 0.027(4) 0.013(4) 0.018(4) -0.003(3) 0.003(3) -0.005(3)
C33 0.032(5) 0.032(5) 0.011(4) -0.005(3) 0.002(3) 0.001(4)
C34 0.044(6) 0.052(5) 0.030(4) -0.002(4) -0.011(4) -0.007(4)
F1 0.041(7) 0.068(9) 0.055(8) -0.003(6) -0.004(5) 0.008(6)
F2 0.044(11) 0.073(9) 0.048(9) -0.015(7) -0.017(7) -0.015(8)
F3 0.054(8) 0.073(9) 0.043(7) 0.026(7) -0.015(5) -0.001(7)
C35 0.028(4) 0.030(4) 0.013(3) 0.002(3) -0.002(3) 0.003(3)
C36 0.053(6) 0.042(5) 0.038(5) -0.005(4) 0.021(4) 0.003(4)
F4 0.048(7) 0.077(9) 0.063(8) -0.004(6) 0.015(5) 0.026(7)
F5 0.064(8) 0.080(8) 0.045(7) -0.038(6) 0.031(5) -0.002(6)
F6 0.080(13) 0.068(8) 0.070(11) 0.017(7) 0.044(7) -0.005(8)
F1' 0.072(13) 0.090(14) 0.034(8) 0.010(11) -0.005(7) -0.010(11)
F2' 0.024(9) 0.049(8) 0.072(17) 0.005(8) -0.028(7) 0.008(6)
F3' 0.065(8) 0.049(6) 0.051(7) 0.013(6) -0.021(5) 0.012(6)
F4' 0.095(10) 0.100(11) 0.031(6) -0.027(8) 0.011(6) 0.016(9)
F5' 0.048(9) 0.050(7) 0.081(13) -0.002(7) 0.048(7) 0.011(6)
F6' 0.082(12) 0.041(6) 0.070(10) -0.012(6) 0.034(6) 0.015(6)

loop_
_atom_type_symbol
_atom_type_description
_atom_type_scat_dispersion_real
_atom_type_scat_dispersion_imag
_atom_type_scat_source
C C 0.0033 0.0016 'International Tables Vol C Tables 4.2.6.8 and 6.1.1.4'
H H 0.0000 0.0000 'International Tables Vol C Tables 4.2.6.8 and 6.1.1.4'
N N 0.0061 0.0033 'International Tables Vol C Tables 4.2.6.8 and 6.1.1.4'
O O 0.0106 0.0060 'International Tables Vol C Tables 4.2.6.8 and 6.1.1.4'
F F 0.0171 0.0103 'International Tables Vol C Tables 4.2.6.8 and 6.1.1.4'
Pd Pd -0.9988 1.0072 'International Tables Vol C Tables 4.2.6.8 and 6.1.1.4'

loop_
_geom_angle_atom_site_label_1
_geom_angle_atom_site_label_2
_geom_angle_atom_site_label_3
_geom_angle
O7 Pd1 O9 87.2(2)
O7 Pd1 N1 96.7(3)
O9 Pd1 N1 175.4(3)
O7 Pd1 N2 175.8(3)
O9 Pd1 N2 96.7(3)
N1 Pd1 N2 79.4(3)
C3 O1 C2 109.6(6)
C7 O3 C10 117.8(8)
C19 O4 C18 109.6(6)
C23 O6 C26 117.1(7)
C33 O7 Pd1 114.7(5)
C35 O9 Pd1 115.0(5)
C3 N1 C1 108.4(6)
C3 N1 Pd1 132.0(6)
C1 N1 Pd1 114.6(5)
C19 N2 C17 108.0(7)
C19 N2 Pd1 132.3(5)
C17 N2 Pd1 113.8(5)
N1 C1 C11 114.5(6)
N1 C1 C2 102.9(6)
C11 C1 C2 111.9(6)
N1 C1 C17 102.6(6)
C11 C1 C17 111.7(6)
C2 C1 C17 112.5(6)
O2 C2 O1 123.2(8)
O2 C2 C1 132.0(8)
O1 C2 C1 104.8(6)
N1 C3 O1 114.2(7)
N1 C3 C4 129.8(8)
O1 C3 C4 116.0(7)
C9 C4 C5 119.7(8)
C9 C4 C3 122.8(8)
C5 C4 C3 117.6(8)
C6 C5 C4 119.9(8)
C5 C6 C7 120.4(9)
O3 C7 C8 125.0(8)
O3 C7 C6 114.8(8)
C8 C7 C6 120.2(8)
C9 C8 C7 119.2(8)
C8 C9 C4 120.4(8)
C16 C11 C12 121.3(8)
C16 C11 C1 120.2(8)
C12 C11 C1 118.4(8)
C13 C12 C11 119.6(8)
C12 C13 C14 119.8(8)
C15 C14 C13 120.3(8)
C14 C15 C16 120.9(8)
C11 C16 C15 118.1(8)
N2 C17 C18 102.5(6)
N2 C17 C27 113.1(6)
C18 C17 C27 111.0(7)
N2 C17 C1 103.1(6)
C18 C17 C1 113.9(6)
C27 C17 C1 112.5(7)
O5 C18 O4 122.6(8)
O5 C18 C17 132.0(8)
O4 C18 C17 105.4(6)
N2 C19 O4 114.2(7)
N2 C19 C20 129.4(7)
O4 C19 C20 116.3(7)
C21 C20 C25 120.3(7)
C21 C20 C19 118.2(8)
C25 C20 C19 121.5(7)
C20 C21 C22 120.2(8)
C21 C22 C23 119.7(8)
O6 C23 C24 125.6(7)
O6 C23 C22 114.7(7)
C24 C23 C22 119.7(7)
C25 C24 C23 120.6(8)
C24 C25 C20 119.5(8)
C32 C27 C28 119.8(8)
C32 C27 C17 120.3(7)
C28 C27 C17 119.8(8)
C29 C28 C27 119.6(9)
C28 C29 C30 122.3(9)
C29 C30 C31 119.1(9)
C30 C31 C32 119.6(9)
C27 C32 C31 119.5(8)
O8 C33 O7 131.0(9)
O8 C33 C34 119.4(8)
O7 C33 C34 109.4(7)
F3' C34 F2 125.7(15)
F3' C34 F1 30.2(10)
F2 C34 F1 109.4
F3' C34 F3 79.6(10)
F2 C34 F3 109.4
F1 C34 F3 109.4
F3' C34 F2' 112.8(18)
F2 C34 F2' 14.1(17)
F1 C34 F2' 95.3(17)
F3 C34 F2' 115(2)
F3' C34 F1' 110.4(13)
F2 C34 F1' 90.3(15)
F1 C34 F1' 140.1(10)
F3 C34 F1' 30.9(10)
F2' C34 F1' 101.4(15)
F3' C34 C33 117.2(13)
F2 C34 C33 106.5(11)
F1 C34 C33 105.9(8)
F3 C34 C33 115.9(9)
F2' C34 C33 112.3(17)
F1' C34 C33 100.8(13)
F3' F1 C34 65.7(17)
F1' F3 C34 81(2)
F1' F3 F3' 129(2)
C34 F3 F3' 47.2(7)
O10 C35 O9 131.7(9)
O10 C35 C36 119.1(8)
O9 C35 C36 109.1(7)
F6' C36 F5 63.9(9)
F6' C36 F4 45.6(9)
F5 C36 F4 109.4
F6' C36 F6 127.9(12)
F5 C36 F6 109.4
F4 C36 F6 109.4
F6' C36 F5' 116.7(15)
F5 C36 F5' 124.2(17)
F4 C36 F5' 88.7(12)
F6 C36 F5' 21.6(12)
F6' C36 F4' 108.7(10)
F5 C36 F4' 45.7(9)
F4 C36 F4' 151.7(8)
F6 C36 F4' 75.2(10)
F5' C36 F4' 96.3(11)
F6' C36 C35 121.7(12)
F5 C36 C35 113.9(8)
F4 C36 C35 106.2(8)
F6 C36 C35 108.3(10)
F5' C36 C35 110.1(12)
F4' C36 C35 98.2(8)
F6' F4 C36 57.1(9)
F4' F5 F6' 125.7(14)
F4' F5 C36 75.8(11)
F6' F5 C36 51.2(7)
F5' F6 C36 87(2)
F5' F6 F4' 142(2)
C36 F6 F4' 57.2(7)
F3 F1' C34 67.7(15)
F1 F3' C34 84.1(19)
F1 F3' F3 137(2)
C34 F3' F3 53.2(7)
F5 F4' C36 58.4(7)
F5 F4' F6 96.4(12)
C36 F4' F6 47.6(6)
F6 F5' C36 71(2)
F4 F6' C36 77.2(11)
F4 F6' F5 141.8(15)
C36 F6' F5 64.8(8)

loop_
_geom_bond_atom_site_label_1
_geom_bond_atom_site_label_2
_geom_bond_distance
Pd1 O7 2.005(6)
Pd1 O9 2.009(6)
Pd1 N1 2.018(7)
Pd1 N2 2.031(7)
O1 C3 1.353(10)
O1 C2 1.403(10)
O2 C2 1.172(10)
O3 C7 1.346(11)
O3 C10 1.460(12)
O4 C19 1.358(10)
O4 C18 1.384(10)
O5 C18 1.176(10)
O6 C23 1.349(10)
O6 C26 1.433(10)
O7 C33 1.277(11)
O8 C33 1.215(12)
O9 C35 1.262(11)
O10 C35 1.214(11)
N1 C3 1.311(10)
N1 C1 1.477(10)
N2 C19 1.309(10)
N2 C17 1.481(10)
C1 C11 1.545(11)
C1 C2 1.547(11)
C1 C17 1.584(10)
C3 C4 1.441(11)
C4 C9 1.397(12)
C4 C5 1.417(12)
C5 C6 1.365(13)
C6 C7 1.406(13)
C7 C8 1.401(13)
C8 C9 1.392(13)
C11 C16 1.385(12)
C11 C12 1.387(12)
C12 C13 1.380(12)
C13 C14 1.391(12)
C14 C15 1.368(14)
C15 C16 1.403(12)
C17 C18 1.544(11)
C17 C27 1.545(11)
C19 C20 1.446(11)
C20 C21 1.379(11)
C20 C25 1.416(12)
C21 C22 1.380(12)
C22 C23 1.413(11)
C23 C24 1.389(12)
C24 C25 1.370(11)
C27 C32 1.390(12)
C27 C28 1.407(12)
C28 C29 1.363(13)
C29 C30 1.370(15)
C30 C31 1.407(13)
C31 C32 1.412(11)
C33 C34 1.604(12)
C34 F3' 1.20(2)
C34 F2 1.3100
C34 F1 1.3100
C34 F3 1.3101
C34 F2' 1.36(2)
C34 F1' 1.40(2)
F1 F3' 0.66(2)
F3 F1' 0.73(2)
F3 F3' 1.609(19)
C35 C36 1.596(11)
C36 F6' 1.128(15)
C36 F5 1.3098
C36 F4 1.3100
C36 F6 1.3100
C36 F5' 1.379(19)
C36 F4' 1.491(16)
F4 F6' 0.960(18)
F5 F4' 1.101(19)
F5 F6' 1.300(17)
F6 F5' 0.51(3)
F6 F4' 1.71(2)
